data_7207977
loop_
_publ_author_name
'Wang, Xiu-Li'
'Hou, Li-Li'
'Zhang, Ju-Wen'
'Zhang, Jin-Xia'
'Liu, Guo-Cheng'
'Yang, Song'

_publ_section_title
;
 Assembly and properties of coordination polymers modulated by substituted
 1,3-benzenedicarboxylates
;
_journal_issue 11
_journal_name_full CrystEngComm
_journal_page_first 3936
_journal_paper_doi 10.1039/c2ce06734j
_journal_volume 14
_journal_year 2012
_chemical_formula_moiety 'C88 H88 Co3 N16 O18 S2'
_chemical_formula_sum 'C88 H88 Co3 N16 O18 S2'
_chemical_formula_weight 1898.65
_chemical_name_systematic ?
_space_group_IT_number 15
_symmetry_cell_setting monoclinic
_symmetry_space_group_name_Hall '-C 2yc'
_symmetry_space_group_name_H-M 'C 1 2/c 1'
_atom_sites_solution_hydrogens geom
_atom_sites_solution_primary direct
_atom_sites_solution_secondary difmap
_audit_creation_method SHELXL-97
_cell_angle_alpha 90.00
_cell_angle_beta 99.9690(10)
_cell_angle_gamma 90.00
_cell_formula_units_Z 4
_cell_length_a 45.497(2)
_cell_length_b 10.5235(5)
_cell_length_c 19.0900(9)
_cell_measurement_reflns_used 6034
_cell_measurement_temperature 296(2)
_cell_measurement_theta_max 24.5043
_cell_measurement_theta_min 2.3675
_cell_volume 9002.1(7)
_computing_cell_refinement 'Bruker SAINT'
_computing_data_collection 'Bruker APEX2'
_computing_data_reduction 'Bruker SAINT'
_computing_molecular_graphics 'Bruker SHELXTL'
_computing_publication_material 'Bruker SHELXTL'
_computing_structure_refinement 'SHELXL-97 (Sheldrick, 2008)'
_computing_structure_solution 'SHELXS-97 (Sheldrick, 2008)'
_diffrn_ambient_temperature 296(2)
_diffrn_measured_fraction_theta_full 0.998
_diffrn_measured_fraction_theta_max 0.998
_diffrn_measurement_device_type 'Bruker APEX-II CCD'
_diffrn_measurement_method '\f and \w scans'
_diffrn_radiation_monochromator graphite
_diffrn_radiation_source 'fine-focus sealed tube'
_diffrn_radiation_type MoK\a
_diffrn_radiation_wavelength 0.71073
_diffrn_reflns_av_R_equivalents 0.0429
_diffrn_reflns_av_sigmaI/netI 0.0433
_diffrn_reflns_limit_h_max 54
_diffrn_reflns_limit_h_min -54
_diffrn_reflns_limit_k_max 10
_diffrn_reflns_limit_k_min -12
_diffrn_reflns_limit_l_max 22
_diffrn_reflns_limit_l_min -22
_diffrn_reflns_number 28951
_diffrn_reflns_theta_full 25.00
_diffrn_reflns_theta_max 25.00
_diffrn_reflns_theta_min 2.37
_exptl_absorpt_coefficient_mu 0.669
_exptl_absorpt_correction_T_max 0.857
_exptl_absorpt_correction_T_min 0.829
_exptl_absorpt_correction_type empirical
_exptl_absorpt_process_details ' SADABS, Sheldrick, 1996'
_exptl_crystal_colour pink
_exptl_crystal_density_diffrn 1.396
_exptl_crystal_density_method 'not measured'
_exptl_crystal_description block
_exptl_crystal_F_000 3916
_exptl_crystal_size_max 0.28
_exptl_crystal_size_mid 0.25
_exptl_crystal_size_min 0.23
_refine_diff_density_max 0.505
_refine_diff_density_min -0.460
_refine_diff_density_rms 0.058
_refine_ls_extinction_method none
_refine_ls_goodness_of_fit_ref 1.090
_refine_ls_hydrogen_treatment constr
_refine_ls_matrix_type full
_refine_ls_number_parameters 583
_refine_ls_number_reflns 7927
_refine_ls_number_restraints 0
_refine_ls_restrained_S_all 1.090
_refine_ls_R_factor_all 0.0616
_refine_ls_R_factor_gt 0.0400
_refine_ls_shift/su_max 0.002
_refine_ls_shift/su_mean 0.000
_refine_ls_structure_factor_coef Fsqd
_refine_ls_weighting_details 'calc w=1/[\s^2^(Fo^2^)+(0.0531P)^2^+2.7348P] where P=(Fo^2^+2Fc^2^)/3'
_refine_ls_weighting_scheme calc
_refine_ls_wR_factor_gt 0.1016
_refine_ls_wR_factor_ref 0.1096
_reflns_number_gt 5990
_reflns_number_total 7927
_reflns_threshold_expression >2sigma(I)
_cod_data_source_file c2ce06734j.txt
_cod_data_source_block hll-2
_cod_depositor_comments
;
The following automatic conversions were performed:

'_symmetry_cell_setting' value 'Monoclinic' changed to 'monoclinic'
according to /home/saulius/struct/CIF-dictionaries/cif_core.dic
dictionary named 'cif_core.dic' version 2.4.1 from 2010-06-29.

Automatic conversion script
Id: cif_fix_values 1715 2011-07-08 13:25:40Z adriana 
;
_cod_original_cell_volume 9002.0(7)
_cod_original_sg_symbol_H-M 'C 2/c'
_cod_database_code 7207977

loop_
_symmetry_equiv_pos_as_xyz
'x, y, z'
'-x, y, -z+1/2'
'x+1/2, y+1/2, z'
'-x+1/2, y+1/2, -z+1/2'
'-x, -y, -z'
'x, -y, z-1/2'
'-x+1/2, -y+1/2, -z'
'x+1/2, -y+1/2, z-1/2'

loop_
_atom_site_label
_atom_site_type_symbol
_atom_site_fract_x
_atom_site_fract_y
_atom_site_fract_z
_atom_site_U_iso_or_equiv
_atom_site_adp_type
_atom_site_occupancy
_atom_site_symmetry_multiplicity
_atom_site_calc_flag
_atom_site_refinement_flags
O2W O 0.0284(2) 0.5464(12) 0.7897(7) 0.308(11) Uani 0.50 1 d P
O1W O 0.00693(19) 0.3231(8) 0.6852(5) 0.160(4) Uani 0.50 1 d P
C44 C 0.24143(7) 0.3055(3) 0.98081(17) 0.0455(8) Uani 1 1 d .
H44A H 0.2511 0.3325 0.9419 0.055 Uiso 1 1 calc R
H44B H 0.2214 0.2781 0.9608 0.055 Uiso 1 1 calc R
N4 N 0.13721(5) 1.2720(2) 0.53525(12) 0.0319(5) Uani 1 1 d .
C15 C 0.15502(6) 1.1904(3) 0.57392(15) 0.0349(7) Uani 1 1 d .
H15 H 0.1693 1.1429 0.5560 0.042 Uiso 1 1 calc R
N3 N 0.15066(5) 1.1821(2) 0.64193(12) 0.0381(6) Uani 1 1 d .
C16 C 0.16446(7) 1.0898(3) 0.69488(17) 0.0500(9) Uani 1 1 d .
H16A H 0.1693 1.1310 0.7409 0.060 Uiso 1 1 calc R
H16B H 0.1829 1.0594 0.6820 0.060 Uiso 1 1 calc R
C45 C 0.14400(8) 0.9783(3) 0.70014(18) 0.0545(9) Uani 1 1 d .
H45A H 0.1256 1.0099 0.7131 0.065 Uiso 1 1 calc R
H45B H 0.1534 0.9231 0.7382 0.065 Uiso 1 1 calc R
Co1 Co 0.0000 -0.01766(5) 0.7500 0.02824(14) Uani 1 2 d S
O1 O 0.12735(4) 0.50689(17) 0.93712(10) 0.0325(5) Uani 1 1 d .
N1 N 0.13590(5) 0.6633(2) 0.81588(12) 0.0337(6) Uani 1 1 d .
C1 C 0.14851(7) 0.6239(3) 0.70764(16) 0.0381(7) Uani 1 1 d .
Co2 Co 0.139131(7) 0.69745(3) 0.927334(18) 0.02591(11) Uani 1 1 d .
N2 N 0.12575(5) 0.7125(2) 0.70060(12) 0.0391(6) Uani 1 1 d .
O2 O 0.07952(4) 0.50883(19) 0.88646(13) 0.0513(6) Uani 1 1 d .
C2 C 0.15418(6) 0.5907(3) 0.77960(15) 0.0345(7) Uani 1 1 d .
S3 S 0.166401(15) 0.02849(7) 0.92588(4) 0.03281(18) Uani 1 1 d .
O3 O 0.05670(4) -0.0720(2) 0.80440(10) 0.0408(5) Uani 1 1 d .
C3 C 0.17487(7) 0.4963(3) 0.80326(17) 0.0448(8) Uani 1 1 d .
H3 H 0.1783 0.4699 0.8505 0.054 Uiso 1 1 calc R
O4 O 0.03170(4) 0.10810(18) 0.78511(10) 0.0377(5) Uani 1 1 d .
C4 C 0.19023(8) 0.4430(4) 0.75414(19) 0.0564(9) Uani 1 1 d .
H4 H 0.2042 0.3798 0.7687 0.068 Uiso 1 1 calc R
N5 N 0.18482(4) 0.6483(2) 0.94976(12) 0.0288(5) Uani 1 1 d .
C5 C 0.18517(8) 0.4819(4) 0.6835(2) 0.0610(10) Uani 1 1 d .
H5 H 0.1965 0.4462 0.6524 0.073 Uiso 1 1 calc R
O5 O 0.15627(4) -0.10350(18) 0.91921(11) 0.0416(5) Uani 1 1 d .
N6 N 0.22340(5) 0.5239(2) 0.99338(13) 0.0346(6) Uani 1 1 d .
C6 C 0.16407(8) 0.5710(3) 0.65829(18) 0.0532(9) Uani 1 1 d .
H6 H 0.1604 0.5949 0.6107 0.064 Uiso 1 1 calc R
O6 O 0.18466(4) 0.0631(2) 0.87459(12) 0.0493(6) Uani 1 1 d .
N7 N 0.00752(5) -0.1049(2) 0.66121(13) 0.0371(6) Uani 1 1 d .
C7 C 0.11961(6) 0.7314(3) 0.76641(15) 0.0374(7) Uani 1 1 d .
H7 H 0.1051 0.7878 0.7758 0.045 Uiso 1 1 calc R
O7 O 0.17894(4) 0.0625(2) 0.99802(11) 0.0498(6) Uani 1 1 d .
N8 N -0.00023(6) -0.2278(3) 0.56499(14) 0.0469(7) Uani 1 1 d .
C8 C 0.11512(8) 0.7925(3) 0.63843(16) 0.0504(9) Uani 1 1 d .
H8A H 0.0957 0.8269 0.6422 0.060 Uiso 1 1 calc R
H8B H 0.1129 0.7410 0.5957 0.060 Uiso 1 1 calc R
O8 O 0.09155(4) 0.75199(19) 0.90513(10) 0.0377(5) Uani 1 1 d .
H8C H 0.0808 0.6859 0.8959 0.057 Uiso 1 1 d R
H8D H 0.0871 0.7890 0.9416 0.057 Uiso 1 1 d R
C9 C 0.12780(6) 1.2651(3) 0.64872(15) 0.0371(7) Uani 1 1 d .
C10 C 0.11942(6) 1.3215(3) 0.58180(14) 0.0329(7) Uani 1 1 d .
C11 C 0.09654(6) 1.4105(3) 0.57127(16) 0.0415(8) Uani 1 1 d .
H11 H 0.0903 1.4479 0.5270 0.050 Uiso 1 1 calc R
C12 C 0.08338(7) 1.4414(4) 0.62878(18) 0.0551(9) Uani 1 1 d .
H12 H 0.0681 1.5011 0.6231 0.066 Uiso 1 1 calc R
C13 C 0.09239(8) 1.3855(4) 0.69517(18) 0.0600(10) Uani 1 1 d .
H13 H 0.0831 1.4098 0.7328 0.072 Uiso 1 1 calc R
C14 C 0.11444(7) 1.2961(3) 0.70645(17) 0.0509(9) Uani 1 1 d .
H14 H 0.1202 1.2579 0.7506 0.061 Uiso 1 1 calc R
C18 C 0.23365(6) 0.6073(3) 0.94689(16) 0.0352(7) Uani 1 1 d .
C19 C 0.20946(6) 0.6851(3) 0.91962(15) 0.0297(6) Uani 1 1 d .
C20 C 0.21248(6) 0.7764(3) 0.86963(16) 0.0391(7) Uani 1 1 d .
H20 H 0.1965 0.8281 0.8505 0.047 Uiso 1 1 calc R
C21 C 0.23978(7) 0.7887(3) 0.84902(19) 0.0530(9) Uani 1 1 d .
H21 H 0.2423 0.8498 0.8154 0.064 Uiso 1 1 calc R
C22 C 0.26379(7) 0.7114(3) 0.8776(2) 0.0584(10) Uani 1 1 d .
H22 H 0.2820 0.7233 0.8628 0.070 Uiso 1 1 calc R
C23 C 0.26145(6) 0.6191(3) 0.92640(19) 0.0504(9) Uani 1 1 d .
H23 H 0.2775 0.5671 0.9449 0.061 Uiso 1 1 calc R
C24 C 0.19451(6) 0.5533(3) 0.99162(15) 0.0330(7) Uani 1 1 d .
H24 H 0.1824 0.5096 1.0180 0.040 Uiso 1 1 calc R
C25 C 0.23982(6) 0.4165(3) 1.03043(16) 0.0421(8) Uani 1 1 d .
H25A H 0.2300 0.3895 1.0692 0.051 Uiso 1 1 calc R
H25B H 0.2599 0.4436 1.0506 0.051 Uiso 1 1 calc R
C26 C 0.13173(6) 0.2460(3) 0.91678(14) 0.0297(6) Uani 1 1 d .
H26 H 0.1485 0.2881 0.9406 0.036 Uiso 1 1 calc R
C27 C 0.10507(6) 0.3128(3) 0.89491(14) 0.0273(6) Uani 1 1 d .
C28 C 0.08017(5) 0.2475(3) 0.86039(13) 0.0276(6) Uani 1 1 d .
H28 H 0.0623 0.2908 0.8468 0.033 Uiso 1 1 calc R
C29 C 0.08157(5) 0.1191(3) 0.84591(13) 0.0271(6) Uani 1 1 d .
C30 C 0.10823(6) 0.0547(3) 0.86745(14) 0.0288(6) Uani 1 1 d .
H30 H 0.1093 -0.0316 0.8578 0.035 Uiso 1 1 calc R
C31 C 0.13303(5) 0.1169(3) 0.90283(14) 0.0275(6) Uani 1 1 d .
C32 C 0.10372(6) 0.4540(3) 0.90714(14) 0.0310(6) Uani 1 1 d .
C33 C 0.05530(6) 0.0452(3) 0.80960(14) 0.0303(6) Uani 1 1 d .
C36 C 0.02087(7) -0.1393(3) 0.55287(16) 0.0439(8) Uani 1 1 d .
C37 C 0.02555(6) -0.0622(3) 0.61373(15) 0.0361(7) Uani 1 1 d .
C38 C 0.04503(7) 0.0398(3) 0.61835(17) 0.0460(8) Uani 1 1 d .
H38 H 0.0482 0.0921 0.6582 0.055 Uiso 1 1 calc R
C39 C 0.05946(8) 0.0607(4) 0.56192(19) 0.0594(10) Uani 1 1 d .
H39 H 0.0728 0.1282 0.5638 0.071 Uiso 1 1 calc R
C40 C 0.05464(9) -0.0167(4) 0.5019(2) 0.0693(11) Uani 1 1 d .
H40 H 0.0648 0.0003 0.4648 0.083 Uiso 1 1 calc R
C41 C 0.03534(8) -0.1170(4) 0.49623(19) 0.0632(11) Uani 1 1 d .
H41 H 0.0321 -0.1681 0.4559 0.076 Uiso 1 1 calc R
C42 C -0.00716(6) -0.2028(3) 0.62907(17) 0.0421(8) Uani 1 1 d .
H42 H -0.0210 -0.2499 0.6489 0.050 Uiso 1 1 calc R
C43 C -0.01300(8) -0.3310(3) 0.5178(2) 0.0594(10) Uani 1 1 d .
H43A H -0.0165 -0.3008 0.4691 0.071 Uiso 1 1 calc R
H43B H -0.0321 -0.3555 0.5298 0.071 Uiso 1 1 calc R
C46 C 0.00716(8) -0.4454(4) 0.5236(2) 0.0629(11) Uani 1 1 d .
H46A H 0.0114 -0.4736 0.5727 0.075 Uiso 1 1 calc R
H46B H 0.0259 -0.4220 0.5095 0.075 Uiso 1 1 calc R
C47 C 0.13624(8) 0.8998(3) 0.63242(17) 0.0557(9) Uani 1 1 d .
H47A H 0.1274 0.9551 0.5939 0.067 Uiso 1 1 calc R
H47B H 0.1545 0.8653 0.6203 0.067 Uiso 1 1 calc R

loop_
_atom_site_aniso_label
_atom_site_aniso_U_11
_atom_site_aniso_U_22
_atom_site_aniso_U_33
_atom_site_aniso_U_23
_atom_site_aniso_U_13
_atom_site_aniso_U_12
O2W 0.187(9) 0.266(13) 0.378(16) -0.247(13) -0.216(11) 0.185(10)
O1W 0.147(7) 0.084(6) 0.250(11) 0.057(6) 0.036(7) -0.010(5)
C44 0.0450(18) 0.034(2) 0.055(2) 0.0068(16) 0.0023(15) 0.0098(14)
N4 0.0293(12) 0.0320(15) 0.0344(13) 0.0056(11) 0.0059(10) 0.0021(10)
C15 0.0337(15) 0.0339(19) 0.0380(16) 0.0038(14) 0.0082(13) -0.0026(13)
N3 0.0443(14) 0.0355(16) 0.0341(14) 0.0094(11) 0.0056(11) 0.0000(12)
C16 0.055(2) 0.046(2) 0.0457(19) 0.0183(16) -0.0005(15) -0.0012(16)
C45 0.074(2) 0.043(2) 0.0445(19) 0.0131(17) 0.0044(17) -0.0013(18)
Co1 0.0284(3) 0.0239(3) 0.0315(3) 0.000 0.0029(2) 0.000
O1 0.0339(11) 0.0214(11) 0.0406(11) -0.0019(9) 0.0024(9) -0.0035(8)
N1 0.0391(13) 0.0282(14) 0.0341(13) 0.0000(11) 0.0067(11) 0.0035(11)
C1 0.0477(18) 0.0293(18) 0.0384(17) -0.0035(14) 0.0107(14) -0.0035(14)
Co2 0.0255(2) 0.0217(2) 0.0306(2) -0.00160(16) 0.00530(15) 0.00171(15)
N2 0.0512(15) 0.0314(16) 0.0351(14) 0.0029(11) 0.0082(11) 0.0036(12)
O2 0.0346(12) 0.0275(13) 0.0858(17) -0.0080(11) -0.0068(11) 0.0054(9)
C2 0.0402(16) 0.0258(17) 0.0378(16) -0.0053(13) 0.0074(13) -0.0007(13)
S3 0.0266(4) 0.0255(4) 0.0450(4) 0.0035(3) 0.0027(3) 0.0038(3)
O3 0.0404(12) 0.0259(12) 0.0527(13) -0.0048(10) -0.0015(10) -0.0053(9)
C3 0.053(2) 0.037(2) 0.0430(18) -0.0062(15) 0.0054(15) 0.0044(15)
O4 0.0294(10) 0.0334(13) 0.0455(12) 0.0015(9) -0.0071(9) -0.0015(9)
C4 0.058(2) 0.048(2) 0.062(2) -0.0121(19) 0.0073(18) 0.0159(17)
N5 0.0270(12) 0.0248(13) 0.0344(13) 0.0025(11) 0.0053(10) 0.0034(10)
C5 0.069(3) 0.062(3) 0.056(2) -0.016(2) 0.0242(19) 0.009(2)
O5 0.0383(11) 0.0200(12) 0.0657(14) 0.0043(10) 0.0069(10) 0.0040(9)
N6 0.0313(13) 0.0267(14) 0.0454(15) 0.0048(11) 0.0050(11) 0.0056(10)
C6 0.073(2) 0.047(2) 0.0439(19) -0.0059(17) 0.0228(17) 0.0033(19)
O6 0.0380(12) 0.0458(14) 0.0680(15) 0.0119(12) 0.0200(11) 0.0045(10)
N7 0.0377(14) 0.0307(16) 0.0431(14) -0.0071(12) 0.0074(11) -0.0061(11)
C7 0.0440(17) 0.0327(19) 0.0366(17) -0.0025(14) 0.0098(14) 0.0015(14)
O7 0.0443(12) 0.0490(15) 0.0493(13) -0.0035(11) -0.0110(10) 0.0090(11)
N8 0.0493(16) 0.0408(18) 0.0492(16) -0.0208(13) 0.0046(13) -0.0008(13)
C8 0.070(2) 0.042(2) 0.0364(17) 0.0042(15) 0.0029(16) 0.0008(17)
O8 0.0340(11) 0.0309(12) 0.0484(12) -0.0067(10) 0.0074(9) -0.0020(9)
C9 0.0384(16) 0.0385(19) 0.0347(16) 0.0045(14) 0.0074(13) -0.0040(14)
C10 0.0318(15) 0.0328(18) 0.0348(16) 0.0011(13) 0.0078(12) -0.0050(12)
C11 0.0370(17) 0.048(2) 0.0401(17) 0.0040(15) 0.0094(13) 0.0046(14)
C12 0.046(2) 0.068(3) 0.053(2) 0.0006(19) 0.0131(16) 0.0145(17)
C13 0.060(2) 0.080(3) 0.045(2) 0.0017(19) 0.0244(17) 0.005(2)
C14 0.057(2) 0.062(3) 0.0367(18) 0.0088(16) 0.0152(15) -0.0013(18)
C18 0.0291(15) 0.0285(18) 0.0480(18) 0.0023(14) 0.0067(13) 0.0025(12)
C19 0.0278(14) 0.0226(16) 0.0391(16) -0.0004(13) 0.0074(12) 0.0014(11)
C20 0.0361(16) 0.0320(19) 0.0506(19) 0.0075(15) 0.0110(14) 0.0063(13)
C21 0.051(2) 0.040(2) 0.074(2) 0.0186(18) 0.0262(18) 0.0029(16)
C22 0.0380(18) 0.049(2) 0.095(3) 0.014(2) 0.0314(18) 0.0002(16)
C23 0.0283(16) 0.040(2) 0.084(3) 0.0103(19) 0.0127(16) 0.0064(14)
C24 0.0309(15) 0.0314(18) 0.0381(16) 0.0001(14) 0.0098(12) 0.0015(13)
C25 0.0368(16) 0.0353(19) 0.0510(19) 0.0117(15) -0.0015(14) 0.0104(14)
C26 0.0269(14) 0.0261(16) 0.0347(15) 0.0004(13) 0.0016(11) -0.0026(11)
C27 0.0303(14) 0.0207(16) 0.0315(14) -0.0002(12) 0.0069(11) 0.0003(11)
C28 0.0243(14) 0.0264(16) 0.0318(15) 0.0022(12) 0.0041(11) 0.0019(11)
C29 0.0270(14) 0.0234(16) 0.0303(14) -0.0005(12) 0.0030(11) -0.0018(11)
C30 0.0330(15) 0.0183(15) 0.0351(15) -0.0012(12) 0.0061(12) -0.0004(11)
C31 0.0273(14) 0.0230(16) 0.0309(14) 0.0000(12) 0.0016(11) 0.0022(11)
C32 0.0342(16) 0.0226(16) 0.0363(16) -0.0009(13) 0.0065(12) -0.0011(12)
C33 0.0301(15) 0.0309(18) 0.0289(15) 0.0006(13) 0.0021(12) -0.0046(12)
C36 0.0471(18) 0.040(2) 0.0436(18) -0.0092(15) 0.0061(15) 0.0039(15)
C37 0.0369(16) 0.0364(19) 0.0351(16) -0.0044(14) 0.0065(13) 0.0013(14)
C38 0.0501(19) 0.046(2) 0.0422(18) -0.0053(16) 0.0100(15) -0.0064(16)
C39 0.064(2) 0.057(3) 0.062(2) 0.002(2) 0.0237(19) -0.0122(19)
C40 0.077(3) 0.081(3) 0.057(2) 0.002(2) 0.035(2) -0.002(2)
C41 0.073(3) 0.076(3) 0.045(2) -0.017(2) 0.0209(19) 0.003(2)
C42 0.0377(17) 0.0349(19) 0.054(2) -0.0060(16) 0.0094(14) -0.0033(14)
C43 0.059(2) 0.046(2) 0.067(2) -0.0286(19) -0.0067(18) 0.0031(17)
C46 0.062(2) 0.054(3) 0.066(2) -0.027(2) -0.0079(18) 0.0094(19)
C47 0.077(3) 0.047(2) 0.0428(19) 0.0146(17) 0.0103(17) 0.0005(18)

loop_
_atom_type_symbol
_atom_type_description
_atom_type_scat_dispersion_real
_atom_type_scat_dispersion_imag
_atom_type_scat_source
C C 0.0033 0.0016 'International Tables Vol C Tables 4.2.6.8 and 6.1.1.4'
H H 0.0000 0.0000 'International Tables Vol C Tables 4.2.6.8 and 6.1.1.4'
N N 0.0061 0.0033 'International Tables Vol C Tables 4.2.6.8 and 6.1.1.4'
O O 0.0106 0.0060 'International Tables Vol C Tables 4.2.6.8 and 6.1.1.4'
S S 0.1246 0.1234 'International Tables Vol C Tables 4.2.6.8 and 6.1.1.4'
Co Co 0.3494 0.9721 'International Tables Vol C Tables 4.2.6.8 and 6.1.1.4'

loop_
_geom_angle_atom_site_label_1
_geom_angle_atom_site_label_2
_geom_angle_atom_site_label_3
_geom_angle
_geom_angle_site_symmetry_1
_geom_angle_site_symmetry_3
C25 C44 C44 111.6(3) . 7_557
C15 N4 C10 104.7(2) . .
C15 N4 Co2 121.57(19) . 6_575
C10 N4 Co2 133.71(18) . 6_575
N4 C15 N3 113.8(3) . .
C15 N3 C9 106.7(2) . .
C15 N3 C16 126.2(3) . .
C9 N3 C16 126.5(3) . .
N3 C16 C45 111.4(3) . .
C16 C45 C47 114.8(3) . .
O4 Co1 O4 96.44(11) . 2_556
O4 Co1 N7 111.68(9) . .
O4 Co1 N7 103.86(9) 2_556 .
O4 Co1 N7 103.86(9) . 2_556
O4 Co1 N7 111.68(9) 2_556 2_556
N7 Co1 N7 125.61(14) . 2_556
C32 O1 Co2 126.57(18) . .
C7 N1 C2 104.7(2) . .
C7 N1 Co2 124.0(2) . .
C2 N1 Co2 129.86(18) . .
N2 C1 C6 131.7(3) . .
N2 C1 C2 105.8(2) . .
C6 C1 C2 122.5(3) . .
O1 Co2 N4 90.24(8) . 6_576
O1 Co2 N5 90.31(8) . .
N4 Co2 N5 92.59(8) 6_576 .
O1 Co2 N1 87.31(8) . .
N4 Co2 N1 173.71(8) 6_576 .
N5 Co2 N1 93.21(9) . .
O1 Co2 O8 90.48(7) . .
N4 Co2 O8 86.72(8) 6_576 .
N5 Co2 O8 178.95(8) . .
N1 Co2 O8 87.51(8) . .
O1 Co2 O5 174.66(7) . 1_565
N4 Co2 O5 89.94(9) 6_576 1_565
N5 Co2 O5 84.35(8) . 1_565
N1 Co2 O5 93.04(9) . 1_565
O8 Co2 O5 94.86(7) . 1_565
C7 N2 C1 106.3(2) . .
C7 N2 C8 125.2(3) . .
C1 N2 C8 127.0(3) . .
C3 C2 C1 119.9(3) . .
C3 C2 N1 131.1(3) . .
C1 C2 N1 109.0(2) . .
O6 S3 O7 114.12(14) . .
O6 S3 O5 113.09(13) . .
O7 S3 O5 112.68(13) . .
O6 S3 C31 105.65(13) . .
O7 S3 C31 106.71(12) . .
O5 S3 C31 103.53(12) . .
C4 C3 C2 117.6(3) . .
C33 O4 Co1 107.03(18) . .
C3 C4 C5 121.4(3) . .
C24 N5 C19 104.7(2) . .
C24 N5 Co2 121.80(18) . .
C19 N5 Co2 132.71(18) . .
C6 C5 C4 122.1(3) . .
S3 O5 Co2 170.51(14) . 1_545
C24 N6 C18 105.9(2) . .
C24 N6 C25 127.1(2) . .
C18 N6 C25 126.7(2) . .
C5 C6 C1 116.4(3) . .
C42 N7 C37 104.8(2) . .
C42 N7 Co1 127.1(2) . .
C37 N7 Co1 127.25(19) . .
N1 C7 N2 114.2(3) . .
C42 N8 C36 107.4(2) . .
C42 N8 C43 125.1(3) . .
C36 N8 C43 127.5(3) . .
N2 C8 C47 111.6(3) . .
N3 C9 C14 131.6(3) . .
N3 C9 C10 105.8(2) . .
C14 C9 C10 122.5(3) . .
C11 C10 C9 119.8(3) . .
C11 C10 N4 131.3(3) . .
C9 C10 N4 109.0(2) . .
C12 C11 C10 117.5(3) . .
C11 C12 C13 121.7(3) . .
C14 C13 C12 121.8(3) . .
C13 C14 C9 116.6(3) . .
N6 C18 C23 131.2(3) . .
N6 C18 C19 106.2(2) . .
C23 C18 C19 122.6(3) . .
C20 C19 C18 120.0(3) . .
C20 C19 N5 131.3(2) . .
C18 C19 N5 108.6(2) . .
C21 C20 C19 117.9(3) . .
C20 C21 C22 121.3(3) . .
C23 C22 C21 122.3(3) . .
C22 C23 C18 115.9(3) . .
N5 C24 N6 114.6(3) . .
N6 C25 C44 111.6(2) . .
C31 C26 C27 119.8(2) . .
C28 C27 C26 119.1(3) . .
C28 C27 C32 120.6(2) . .
C26 C27 C32 120.3(2) . .
C29 C28 C27 121.1(2) . .
C28 C29 C30 119.0(2) . .
C28 C29 C33 122.8(2) . .
C30 C29 C33 118.2(2) . .
C31 C30 C29 120.9(3) . .
C30 C31 C26 120.1(2) . .
C30 C31 S3 117.8(2) . .
C26 C31 S3 122.02(19) . .
O2 C32 O1 125.4(3) . .
O2 C32 C27 117.7(2) . .
O1 C32 C27 116.9(2) . .
O3 C33 O4 122.5(2) . .
O3 C33 C29 120.5(2) . .
O4 C33 C29 117.0(3) . .
C41 C36 N8 133.1(3) . .
C41 C36 C37 121.7(3) . .
N8 C36 C37 105.1(3) . .
C38 C37 N7 130.4(3) . .
C38 C37 C36 120.3(3) . .
N7 C37 C36 109.2(3) . .
C39 C38 C37 117.5(3) . .
C38 C39 C40 121.5(4) . .
C41 C40 C39 121.7(4) . .
C40 C41 C36 117.2(3) . .
N7 C42 N8 113.4(3) . .
N8 C43 C46 112.1(3) . .
C43 C46 C46 111.4(3) . 5_546
C8 C47 C45 113.6(3) . .

loop_
_geom_bond_atom_site_label_1
_geom_bond_atom_site_label_2
_geom_bond_distance
_geom_bond_site_symmetry_2
C44 C25 1.514(4) .
C44 C44 1.520(6) 7_557
N4 C15 1.316(3) .
N4 C10 1.402(3) .
N4 Co2 2.102(2) 6_575
C15 N3 1.350(4) .
N3 C9 1.381(4) .
N3 C16 1.463(4) .
C16 C45 1.512(5) .
C45 C47 1.523(5) .
Co1 O4 1.9865(18) .
Co1 O4 1.9865(18) 2_556
Co1 N7 2.008(2) .
Co1 N7 2.008(2) 2_556
O1 C32 1.257(3) .
O1 Co2 2.0925(18) .
N1 C7 1.309(4) .
N1 C2 1.398(4) .
N1 Co2 2.138(2) .
C1 N2 1.383(4) .
C1 C6 1.389(4) .
C1 C2 1.398(4) .
Co2 N4 2.102(2) 6_576
Co2 N5 2.113(2) .
Co2 O8 2.2085(18) .
Co2 O5 2.2498(19) 1_565
N2 C7 1.348(4) .
N2 C8 1.467(4) .
O2 C32 1.245(3) .
C2 C3 1.389(4) .
S3 O6 1.436(2) .
S3 O7 1.441(2) .
S3 O5 1.462(2) .
S3 C31 1.770(3) .
O3 C33 1.240(3) .
C3 C4 1.382(4) .
O4 C33 1.279(3) .
C4 C5 1.389(5) .
N5 C24 1.308(3) .
N5 C19 1.400(3) .
C5 C6 1.369(5) .
O5 Co2 2.2498(19) 1_545
N6 C24 1.345(3) .
N6 C18 1.386(4) .
N6 C25 1.467(3) .
N7 C42 1.320(4) .
N7 C37 1.398(4) .
N8 C42 1.341(4) .
N8 C36 1.385(4) .
N8 C43 1.465(4) .
C8 C47 1.499(5) .
C9 C14 1.387(4) .
C9 C10 1.400(4) .
C10 C11 1.389(4) .
C11 C12 1.377(4) .
C12 C13 1.393(5) .
C13 C14 1.365(5) .
C18 C23 1.393(4) .
C18 C19 1.398(4) .
C19 C20 1.378(4) .
C20 C21 1.372(4) .
C21 C22 1.395(4) .
C22 C23 1.363(5) .
C26 C31 1.388(4) .
C26 C27 1.401(4) .
C27 C28 1.390(4) .
C27 C32 1.507(4) .
C28 C29 1.383(4) .
C29 C30 1.388(4) .
C29 C33 1.492(3) .
C30 C31 1.376(3) .
C36 C41 1.380(5) .
C36 C37 1.403(4) .
C37 C38 1.385(4) .
C38 C39 1.373(4) .
C39 C40 1.392(5) .
C40 C41 1.365(5) .
C43 C46 1.506(5) .
C46 C46 1.535(6) 5_546
